data_1506506
loop_
_publ_author_name
'Cho, Don M.'
'Parkin, Sean R.'
'Watson, Mark D.'

_publ_section_title
;
 Partial fluorination overcomes herringbone crystal packing in small
 polycyclic aromatics.
;
_journal_issue 6
_journal_name_full 'Organic letters'
_journal_page_first 1067
_journal_page_last 1068
_journal_paper_doi 10.1021/ol050019c
_journal_volume 7
_journal_year 2005
_chemical_formula_sum 'C14 H4 F4 S4'
_chemical_formula_weight 376.41
_chemical_name_systematic
; 
 ? 
;
_space_group_IT_number 2
_symmetry_space_group_name_Hall '-P 1'
_symmetry_space_group_name_H-M 'P -1'
_atom_sites_solution_hydrogens geom
_atom_sites_solution_primary direct
_atom_sites_solution_secondary difmap
_audit_creation_method SHELXL-97
_cell_angle_alpha 63.8620(11)
_cell_angle_beta 79.9870(11)
_cell_angle_gamma 76.5700(10)
_cell_formula_units_Z 2
_cell_length_a 6.7380(2)
_cell_length_b 9.4910(2)
_cell_length_c 10.2470(2)
_cell_measurement_temperature 90(2)
_cell_volume 570.27(2)
_computing_structure_refinement 'SHELXL-97 (Sheldrick, 1997)'
_computing_structure_solution 'SHELXS-97 (Sheldrick, 1990)'
_diffrn_ambient_temperature 90(2)
_diffrn_measured_fraction_theta_full 0.999
_diffrn_measured_fraction_theta_max 0.999
_diffrn_radiation_monochromator graphite
_diffrn_radiation_source 'fine-focus sealed tube'
_diffrn_radiation_type MoK\a
_diffrn_radiation_wavelength 0.71073
_diffrn_reflns_av_R_equivalents 0.0348
_diffrn_reflns_av_sigmaI/netI 0.0529
_diffrn_reflns_limit_h_max 8
_diffrn_reflns_limit_h_min -8
_diffrn_reflns_limit_k_max 12
_diffrn_reflns_limit_k_min -12
_diffrn_reflns_limit_l_max 13
_diffrn_reflns_limit_l_min -13
_diffrn_reflns_number 5083
_diffrn_reflns_theta_full 27.46
_diffrn_reflns_theta_max 27.46
_diffrn_reflns_theta_min 2.22
_exptl_absorpt_coefficient_mu 0.876
_exptl_crystal_density_diffrn 2.192
_exptl_crystal_density_method 'not measured'
_exptl_crystal_F_000 376
_refine_diff_density_max 0.326
_refine_diff_density_min -0.352
_refine_diff_density_rms 0.080
_refine_ls_extinction_method none
_refine_ls_goodness_of_fit_ref 1.075
_refine_ls_hydrogen_treatment mixed
_refine_ls_matrix_type full
_refine_ls_number_parameters 181
_refine_ls_number_reflns 2610
_refine_ls_number_restraints 0
_refine_ls_restrained_S_all 1.075
_refine_ls_R_factor_all 0.0622
_refine_ls_R_factor_gt 0.0373
_refine_ls_shift/su_max 0.000
_refine_ls_shift/su_mean 0.000
_refine_ls_structure_factor_coef Fsqd
_refine_ls_weighting_details 'calc w=1/[\s^2^(Fo^2^)+(0.0455P)^2^+0.0000P] where P=(Fo^2^+2Fc^2^)/3'
_refine_ls_weighting_scheme calc
_refine_ls_wR_factor_gt 0.0847
_refine_ls_wR_factor_ref 0.0940
_reflns_number_gt 1903
_reflns_number_total 2610
_reflns_threshold_expression >2sigma(I)
_cod_data_source_file ol050019csi20050106_103707.cif
_cod_data_source_block 2a
_cod_database_code 1506506

loop_
_symmetry_equiv_pos_as_xyz
'x, y, z'
'-x, -y, -z'

loop_
_atom_site_label
_atom_site_type_symbol
_atom_site_fract_x
_atom_site_fract_y
_atom_site_fract_z
_atom_site_U_iso_or_equiv
_atom_site_adp_type
_atom_site_occupancy
_atom_site_symmetry_multiplicity
_atom_site_calc_flag
_atom_site_refinement_flags
S1 S 0.85153(8) -0.30732(6) 0.47707(6) 0.01790(15) Uani 1 1 d .
S2 S 0.66884(8) 0.43097(6) 0.26048(6) 0.02240(16) Uani 1 1 d .
C1 C 0.7954(3) -0.1071(2) 0.4433(2) 0.0132(4) Uani 1 1 d .
C2 C 0.8795(3) -0.2607(2) 0.2939(2) 0.0204(5) Uani 1 1 d .
H2 H 0.9143 -0.3386 0.2553 0.024 Uiso 1 1 calc R
C3 C 0.8472(3) -0.1023(2) 0.2100(2) 0.0178(5) Uani 1 1 d .
H3 H 0.8550 -0.0567 0.1064 0.021 Uiso 1 1 calc R
C4 C 0.7998(3) -0.0106(2) 0.2944(2) 0.0140(4) Uani 1 1 d .
C5 C 0.7582(3) 0.1587(2) 0.2449(2) 0.0156(4) Uani 1 1 d .
C6 C 0.7588(3) 0.2782(2) 0.0982(2) 0.0207(5) Uani 1 1 d .
H6 H 0.7865 0.2554 0.0147 0.025 Uiso 1 1 calc R
C7 C 0.7154(3) 0.4271(2) 0.0920(2) 0.0253(5) Uani 1 1 d .
H7 H 0.7111 0.5206 0.0032 0.030 Uiso 1 1 calc R
C8 C 0.7134(3) 0.2243(2) 0.3465(2) 0.0145(4) Uani 1 1 d .
C9 C 0.7086(3) 0.1278(2) 0.5007(2) 0.0140(4) Uani 1 1 d .
C10 C 0.6677(3) 0.1902(2) 0.6053(2) 0.0163(4) Uani 1 1 d .
C11 C 0.6686(3) 0.0943(3) 0.7514(2) 0.0195(5) Uani 1 1 d .
C12 C 0.7100(3) -0.0704(2) 0.7995(2) 0.0186(5) Uani 1 1 d .
C13 C 0.7501(3) -0.1349(2) 0.7002(2) 0.0161(4) Uani 1 1 d .
C14 C 0.7515(3) -0.0419(2) 0.5500(2) 0.0131(4) Uani 1 1 d .
F1 F 0.62748(17) 0.34895(13) 0.56246(13) 0.0229(3) Uani 1 1 d .
F2 F 0.63013(18) 0.15748(15) 0.84954(13) 0.0274(3) Uani 1 1 d .
F3 F 0.71266(18) -0.16391(14) 0.94329(12) 0.0277(3) Uani 1 1 d .
F4 F 0.78997(17) -0.29594(13) 0.75103(12) 0.0212(3) Uani 1 1 d .

loop_
_atom_site_aniso_label
_atom_site_aniso_U_11
_atom_site_aniso_U_22
_atom_site_aniso_U_33
_atom_site_aniso_U_23
_atom_site_aniso_U_13
_atom_site_aniso_U_12
S1 0.0183(3) 0.0126(3) 0.0246(3) -0.0095(2) -0.0020(2) -0.0023(2)
S2 0.0242(3) 0.0118(3) 0.0294(3) -0.0057(2) -0.0066(2) -0.0026(2)
C1 0.0082(10) 0.0132(9) 0.0202(11) -0.0084(8) -0.0023(8) -0.0020(8)
C2 0.0169(11) 0.0248(12) 0.0283(12) -0.0190(10) -0.0009(9) -0.0044(9)
C3 0.0154(11) 0.0229(11) 0.0192(11) -0.0123(9) -0.0005(9) -0.0043(9)
C4 0.0094(10) 0.0157(10) 0.0171(11) -0.0062(8) -0.0018(8) -0.0036(8)
C5 0.0097(10) 0.0179(10) 0.0192(11) -0.0064(9) -0.0038(8) -0.0035(8)
C6 0.0207(12) 0.0243(12) 0.0149(11) -0.0049(9) -0.0026(9) -0.0058(9)
C7 0.0271(13) 0.0203(11) 0.0211(12) 0.0010(9) -0.0072(10) -0.0068(10)
C8 0.0111(10) 0.0111(9) 0.0209(11) -0.0055(8) -0.0030(8) -0.0023(8)
C9 0.0061(9) 0.0165(10) 0.0217(11) -0.0100(9) -0.0019(8) -0.0015(8)
C10 0.0112(10) 0.0153(10) 0.0269(12) -0.0130(9) -0.0019(9) -0.0016(8)
C11 0.0148(11) 0.0315(12) 0.0225(12) -0.0210(10) 0.0020(9) -0.0058(9)
C12 0.0150(11) 0.0289(12) 0.0119(10) -0.0079(9) -0.0008(8) -0.0053(9)
C13 0.0110(10) 0.0151(10) 0.0210(11) -0.0059(9) -0.0016(8) -0.0032(8)
C14 0.0081(10) 0.0149(10) 0.0169(11) -0.0071(8) -0.0006(8) -0.0025(8)
F1 0.0224(7) 0.0178(6) 0.0344(7) -0.0173(6) -0.0035(6) -0.0004(5)
F2 0.0257(7) 0.0396(8) 0.0290(7) -0.0268(6) 0.0024(6) -0.0062(6)
F3 0.0328(8) 0.0351(7) 0.0143(6) -0.0087(5) 0.0001(6) -0.0092(6)
F4 0.0244(7) 0.0151(6) 0.0193(6) -0.0020(5) -0.0032(5) -0.0042(5)

loop_
_atom_type_symbol
_atom_type_description
_atom_type_scat_dispersion_real
_atom_type_scat_dispersion_imag
_atom_type_scat_source
C C 0.0033 0.0016 'International Tables Vol C Tables 4.2.6.8 and 6.1.1.4'
H H 0.0000 0.0000 'International Tables Vol C Tables 4.2.6.8 and 6.1.1.4'
F F 0.0171 0.0103 'International Tables Vol C Tables 4.2.6.8 and 6.1.1.4'
S S 0.1246 0.1234 'International Tables Vol C Tables 4.2.6.8 and 6.1.1.4'

loop_
_geom_angle_atom_site_label_1
_geom_angle_atom_site_label_2
_geom_angle_atom_site_label_3
_geom_angle
C2 S1 C1 91.24(9)
C7 S2 C8 91.28(10)
C4 C1 C14 122.02(17)
C4 C1 S1 111.19(14)
C14 C1 S1 126.79(15)
C3 C2 S1 113.25(15)
C3 C2 H2 123.4
S1 C2 H2 123.4
C2 C3 C4 112.43(19)
C2 C3 H3 123.8
C4 C3 H3 123.8
C1 C4 C5 119.43(18)
C1 C4 C3 111.88(17)
C5 C4 C3 128.69(18)
C8 C5 C4 119.45(18)
C8 C5 C6 112.23(17)
C4 C5 C6 128.31(18)
C7 C6 C5 112.20(18)
C7 C6 H6 123.9
C5 C6 H6 123.9
C6 C7 S2 113.35(16)
C6 C7 H7 123.3
S2 C7 H7 123.3
C5 C8 C9 122.37(18)
C5 C8 S2 110.92(15)
C9 C8 S2 126.71(15)
C10 C9 C14 118.23(18)
C10 C9 C8 123.67(18)
C14 C9 C8 118.09(17)
F1 C10 C11 118.31(17)
F1 C10 C9 119.69(17)
C11 C10 C9 122.00(18)
F2 C11 C10 120.75(19)
F2 C11 C12 119.43(18)
C10 C11 C12 119.82(18)
F3 C12 C13 120.92(19)
F3 C12 C11 119.49(17)
C13 C12 C11 119.58(18)
F4 C13 C12 117.97(18)
F4 C13 C14 119.37(17)
C12 C13 C14 122.67(19)
C13 C14 C9 117.69(18)
C13 C14 C1 123.67(18)
C9 C14 C1 118.64(17)

loop_
_geom_bond_atom_site_label_1
_geom_bond_atom_site_label_2
_geom_bond_distance
S1 C2 1.714(2)
S1 C1 1.7337(19)
S2 C7 1.715(2)
S2 C8 1.7350(19)
C1 C4 1.390(3)
C1 C14 1.437(3)
C2 C3 1.350(3)
C2 H2 0.9500
C3 C4 1.431(3)
C3 H3 0.9500
C4 C5 1.429(3)
C5 C8 1.391(3)
C5 C6 1.429(3)
C6 C7 1.351(3)
C6 H6 0.9500
C7 H7 0.9500
C8 C9 1.434(3)
C9 C10 1.398(3)
C9 C14 1.432(3)
C10 F1 1.344(2)
C10 C11 1.368(3)
C11 F2 1.344(2)
C11 C12 1.389(3)
C12 F3 1.345(2)
C12 C13 1.363(3)
C13 F4 1.355(2)
C13 C14 1.396(3)

loop_
_geom_torsion_atom_site_label_1
_geom_torsion_atom_site_label_2
_geom_torsion_atom_site_label_3
_geom_torsion_atom_site_label_4
_geom_torsion
C2 S1 C1 C4 -0.12(15)
C2 S1 C1 C14 -179.34(18)
C1 S1 C2 C3 -0.41(17)
S1 C2 C3 C4 0.8(2)
C14 C1 C4 C5 -0.4(3)
S1 C1 C4 C5 -179.70(14)
C14 C1 C4 C3 179.85(17)
S1 C1 C4 C3 0.6(2)
C2 C3 C4 C1 -0.9(3)
C2 C3 C4 C5 179.41(18)
C1 C4 C5 C8 -0.2(3)
C3 C4 C5 C8 179.45(19)
C1 C4 C5 C6 178.67(19)
C3 C4 C5 C6 -1.7(3)
C8 C5 C6 C7 -0.1(3)
C4 C5 C6 C7 -179.04(19)
C5 C6 C7 S2 -0.8(2)
C8 S2 C7 C6 1.16(17)
C4 C5 C8 C9 0.5(3)
C6 C5 C8 C9 -178.57(17)
C4 C5 C8 S2 179.99(14)
C6 C5 C8 S2 0.9(2)
C7 S2 C8 C5 -1.18(16)
C7 S2 C8 C9 178.31(18)
C5 C8 C9 C10 178.80(18)
S2 C8 C9 C10 -0.6(3)
C5 C8 C9 C14 -0.1(3)
S2 C8 C9 C14 -179.53(14)
C14 C9 C10 F1 179.78(15)
C8 C9 C10 F1 0.9(3)
C14 C9 C10 C11 0.3(3)
C8 C9 C10 C11 -178.59(18)
F1 C10 C11 F2 0.1(3)
C9 C10 C11 F2 179.54(17)
F1 C10 C11 C12 -179.87(17)
C9 C10 C11 C12 -0.4(3)
F2 C11 C12 F3 -0.6(3)
C10 C11 C12 F3 179.35(17)
F2 C11 C12 C13 -179.67(17)
C10 C11 C12 C13 0.3(3)
F3 C12 C13 F4 0.9(3)
C11 C12 C13 F4 179.95(16)
F3 C12 C13 C14 -179.14(17)
C11 C12 C13 C14 -0.1(3)
F4 C13 C14 C9 179.97(15)
C12 C13 C14 C9 0.0(3)
F4 C13 C14 C1 -0.7(3)
C12 C13 C14 C1 179.34(18)
C10 C9 C14 C13 -0.1(3)
C8 C9 C14 C13 178.85(17)
C10 C9 C14 C1 -179.49(16)
C8 C9 C14 C1 -0.5(3)
C4 C1 C14 C13 -178.54(17)
S1 C1 C14 C13 0.6(3)
C4 C1 C14 C9 0.8(3)
S1 C1 C14 C9 179.95(14)

loop_
_cod_related_entry_id
_cod_related_entry_database
_cod_related_entry_code
1 ChemSpider 21157154
